data_7231992
loop_
_publ_author_name
'Huang, Ming'
'Li, Yinwu'
'Liu, Jiahao'
'Lan, Xiao-Bing'
'Liu, Yan'
'Zhao, Cunyuan'
'Ke, Zhuofeng'

_publ_section_title
;
 A bifunctional strategy for N-heterocyclic carbene-stabilized iridium
 complex-catalyzed N-alkylation of amines with alcohols in aqueous media
;
_journal_issue 2
_journal_name_full 'Green Chemistry'
_journal_page_first 219
_journal_paper_doi 10.1039/C8GC02298D
_journal_volume 21
_journal_year 2019
_chemical_formula_moiety 'C20 H26 Cl Ir N3 O, F6 P'
_chemical_formula_sum 'C20 H26 Cl F6 Ir N3 O P'
_chemical_formula_weight 697.06
_space_group_crystal_system orthorhombic
_space_group_IT_number 62
_space_group_name_Hall '-P 2ac 2n'
_space_group_name_H-M_alt 'P n m a'
_symmetry_space_group_name_Hall '-P 2ac 2n'
_symmetry_space_group_name_H-M 'P n m a'
_atom_sites_solution_hydrogens geom
_audit_creation_date 2018-03-12
_audit_creation_method
;
Olex2 1.2
(compiled 2017.01.04 svn.r3372 for OlexSys, GUI svn.r5337)
;
_audit_update_record
;
2018-03-12 deposited with the CCDC.
2018-12-10 downloaded from the CCDC.
;
_cell_angle_alpha 90
_cell_angle_beta 90
_cell_angle_gamma 90
_cell_formula_units_Z 4
_cell_length_a 13.5409(7)
_cell_length_b 12.9814(8)
_cell_length_c 13.6168(8)
_cell_measurement_reflns_used 2905
_cell_measurement_temperature 293(2)
_cell_measurement_theta_max 23
_cell_measurement_theta_min 2
_cell_volume 2393.6(2)
_computing_molecular_graphics 'Olex2 (Dolomanov et al., 2009)'
_computing_publication_material 'Olex2 (Dolomanov et al., 2009)'
_computing_structure_refinement 'ShelXL (Sheldrick, 2015)'
_computing_structure_solution 'SHELXT 2014/5 (Sheldrick, 2014)'
_diffrn_ambient_temperature 293
_diffrn_measured_fraction_theta_full 0.999
_diffrn_measured_fraction_theta_max 0.999
_diffrn_measurement_device_type 'multiwire proportional'
_diffrn_measurement_method 'phi and omega scans'
_diffrn_radiation_monochromator graphite
_diffrn_radiation_type MoK\a
_diffrn_radiation_wavelength 0.71073
_diffrn_reflns_av_R_equivalents 0.0898
_diffrn_reflns_av_unetI/netI 0.0480
_diffrn_reflns_Laue_measured_fraction_full 0.999
_diffrn_reflns_Laue_measured_fraction_max 0.999
_diffrn_reflns_limit_h_max 16
_diffrn_reflns_limit_h_min -16
_diffrn_reflns_limit_k_max 15
_diffrn_reflns_limit_k_min -15
_diffrn_reflns_limit_l_max 16
_diffrn_reflns_limit_l_min -16
_diffrn_reflns_number 30879
_diffrn_reflns_point_group_measured_fraction_full 0.999
_diffrn_reflns_point_group_measured_fraction_max 0.999
_diffrn_reflns_theta_full 25.242
_diffrn_reflns_theta_max 25.677
_diffrn_reflns_theta_min 2.992
_exptl_absorpt_coefficient_mu 5.821
_exptl_absorpt_correction_type none
_exptl_crystal_colour colourless
_exptl_crystal_colour_primary colourless
_exptl_crystal_density_diffrn 1.934
_exptl_crystal_description block
_exptl_crystal_F_000 1352
_refine_diff_density_max 0.830
_refine_diff_density_min -2.260
_refine_diff_density_rms 0.123
_refine_ls_extinction_method none
_refine_ls_goodness_of_fit_ref 1.052
_refine_ls_hydrogen_treatment constr
_refine_ls_matrix_type full
_refine_ls_number_parameters 210
_refine_ls_number_reflns 2380
_refine_ls_number_restraints 83
_refine_ls_restrained_S_all 1.035
_refine_ls_R_factor_all 0.0475
_refine_ls_R_factor_gt 0.0405
_refine_ls_shift/su_max 0.000
_refine_ls_shift/su_mean 0.000
_refine_ls_structure_factor_coef Fsqd
_refine_ls_weighting_details 'w=1/[\s^2^(Fo^2^)+(0.0543P)^2^+6.8434P] where P=(Fo^2^+2Fc^2^)/3'
_refine_ls_weighting_scheme calc
_refine_ls_wR_factor_gt 0.1057
_refine_ls_wR_factor_ref 0.1115
_reflns_Friedel_coverage 0.000
_reflns_number_gt 2001
_reflns_number_total 2380
_reflns_threshold_expression 'I > 2\s(I)'
_cod_data_source_file c8gc02298d2.cif
_cod_data_source_block 1
_cod_depositor_comments 'Adding full bibliography for 7231992.cif.'
_cod_database_code 7231992
_shelx_shelxl_version_number 2014/7
_shelx_space_group_comment
;
The symmetry employed for this shelxl refinement is uniquely defined
by the following loop, which should always be used as a source of
symmetry information in preference to the above space-group names.
They are only intended as comments.
;
_olex2_refinement_description
;
1. Fixed Uiso
 At 1.2 times of:
  All C(H) groups, All C(H,H) groups
 At 1.5 times of:
  All C(H,H,H) groups, All O(H) groups
2. Restrained distances
 C5-C6 \\sim C6-N2
 with sigma of 0.02
3. Rigid bond restraints
 C10, C9, N2, C7, C8, N3, C6
 with sigma for 1-2 distances of 0.01 and sigma for 1-3 distances of 0.01
 F2, F3, F4, F1
 with sigma for 1-2 distances of 0.01 and sigma for 1-3 distances of 0.01
4. Uiso/Uaniso restraints and constraints
C10 \\sim C9 \\sim N2 \\sim C7 \\sim C8 \\sim N3 \\sim C6: within 1.7A with
sigma of 0.04 and sigma for terminal atoms of 0.08
F3 \\sim F4 \\sim F1 \\sim F2: within 1.7A with sigma of 0.04 and sigma for
terminal atoms of 0.08
Uanis(F2) \\sim Ueq, Uanis(F3) \\sim Ueq, Uanis(F4) \\sim Ueq, Uanis(F1) \\sim
Ueq: with sigma of 0.1 and sigma for terminal atoms of 0.2
5. Others
 Fixed Sof: Cl1(0.5) C6(0.5) H6A(0.5) H6B(0.5) H16A(0.5) H16B(0.5) H16C(0.5)
 C10(0.5) H10A(0.5) H10B(0.5) H10C(0.5) O1(0.5) H1(0.5) C2(0.5) H2(0.5) C3(0.5)
 H3(0.5) C4(0.5) H4(0.5) C5(0.5) N1(0.5) C1(0.5) C9(0.5) N2(0.5) C7(0.5)
 H7(0.5) C8(0.5) H8(0.5) N3(0.5)
6.a Secondary CH2 refined with riding coordinates:
 C6(H6A,H6B)
6.b Aromatic/amide H refined with riding coordinates:
 C2(H2), C3(H3), C4(H4), C7(H7), C8(H8)
6.c Fitted pentagon refined as free rotating group:
 C9(N2,C7,C8,N3)
6.d Fitted hexagon refined as free rotating group:
 C2(C3,C4,C5,N1,C1)
6.e Idealised Me refined as rotating group:
 C16(H16A,H16B,H16C), C10(H10A,H10B,H10C), C15(H15A,H15B,H15C), C14(H14A,H14B,
 H14C)
6.f Idealised tetrahedral OH refined as rotating group:
 O1(H1)
;
_olex2_submission_special_instructions 'No special instructions were received'

loop_
_space_group_symop_operation_xyz
'x, y, z'
'-x+1/2, -y, z+1/2'
'-x, y+1/2, -z'
'x+1/2, -y+1/2, -z+1/2'
'-x, -y, -z'
'x-1/2, y, -z-1/2'
'x, -y-1/2, z'
'-x-1/2, y-1/2, z-1/2'

loop_
_atom_site_label
_atom_site_type_symbol
_atom_site_fract_x
_atom_site_fract_y
_atom_site_fract_z
_atom_site_U_iso_or_equiv
_atom_site_adp_type
_atom_site_occupancy
_atom_site_site_symmetry_order
_atom_site_calc_flag
_atom_site_refinement_flags_posn
_atom_site_refinement_flags_adp
_atom_site_refinement_flags_occupancy
_atom_site_disorder_assembly
_atom_site_disorder_group
Ir1 Ir 0.10971(2) 0.2500 0.32693(2) 0.05750(18) Uani 1 2 d S T P A .
P1 P 0.5229(3) 0.2500 0.6851(2) 0.0839(9) Uani 1 2 d S T P . .
Cl1 Cl 0.2302(2) 0.2136(3) 0.1948(2) 0.0693(12) Uani 0.5 1 d . . . A .
C11 C -0.0125(4) 0.1946(6) 0.2335(5) 0.0647(18) Uani 1 1 d . . . . .
C13 C -0.0335(6) 0.2500 0.3936(7) 0.057(2) Uani 1 2 d S T P A .
C12 C -0.0284(4) 0.1601(6) 0.3310(5) 0.0582(16) Uani 1 1 d . . . . .
C6 C 0.2052(9) 0.2643(11) 0.5477(8) 0.057(3) Uani 0.5 1 d D U . A -1
H6A H 0.2403 0.2674 0.6097 0.068 Uiso 0.5 1 calc R . . A -1
H6B H 0.1350 0.2632 0.5619 0.068 Uiso 0.5 1 calc R . . A -1
F1 F 0.6224(12) 0.2500 0.6337(19) 0.265(11) Uani 1 2 d S TU P . .
C16 C -0.0641(9) 0.2500 0.5008(8) 0.098(4) Uani 1 2 d S T P . .
H16A H -0.0656 0.1805 0.5248 0.147 Uiso 0.5 1 calc GR . . B -1
H16B H -0.1286 0.2801 0.5070 0.147 Uiso 0.5 1 calc GR . . B -1
H16C H -0.0176 0.2894 0.5384 0.147 Uiso 0.5 1 calc GR . . B -1
C10 C 0.2033(14) -0.0266(13) 0.3056(13) 0.081(4) Uani 0.5 1 d . U . A -1
H10A H 0.1764 -0.0919 0.3250 0.122 Uiso 0.5 1 calc GR . . A -1
H10B H 0.2645 -0.0372 0.2714 0.122 Uiso 0.5 1 calc GR . . A -1
H10C H 0.1575 0.0080 0.2631 0.122 Uiso 0.5 1 calc GR . . A -1
C15 C -0.0401(8) 0.0516(7) 0.3646(10) 0.111(3) Uani 1 1 d . . . . .
H15A H -0.0041 0.0067 0.3216 0.167 Uiso 1 1 calc GR . . . .
H15B H -0.1087 0.0333 0.3638 0.167 Uiso 1 1 calc GR . . . .
H15C H -0.0149 0.0450 0.4302 0.167 Uiso 1 1 calc GR . . . .
C14 C -0.0057(7) 0.1275(10) 0.1436(7) 0.115(4) Uani 1 1 d . . . . .
H14A H -0.0671 0.1299 0.1085 0.173 Uiso 1 1 calc GR . . . .
H14B H 0.0079 0.0579 0.1630 0.173 Uiso 1 1 calc GR . . . .
H14C H 0.0465 0.1520 0.1020 0.173 Uiso 1 1 calc GR . . . .
F2 F 0.4939(11) 0.3339(11) 0.6184(8) 0.297(8) Uani 1 1 d . U . . .
O1 O 0.2049(9) 0.4367(10) 0.2381(8) 0.084(3) Uani 0.5 1 d . . . A -1
H1 H 0.1943 0.3773 0.2205 0.127 Uiso 0.5 1 calc GR . . A -1
F4 F 0.5569(11) 0.1700(7) 0.7606(8) 0.233(5) Uani 1 1 d . U . . .
F3 F 0.4236(13) 0.2500 0.7348(16) 0.289(12) Uani 1 2 d S TU P . .
C2 C 0.2669(10) 0.5256(7) 0.3725(10) 0.083(5) Uani 0.5 1 d . . . A -1
H2 H 0.2799 0.5826 0.3331 0.099 Uiso 0.5 1 calc R . . A -1
C3 C 0.2902(12) 0.5282(9) 0.4719(10) 0.091(7) Uani 0.5 1 d G . . A -1
H3 H 0.3187 0.5868 0.4990 0.109 Uiso 0.5 1 calc R . . A -1
C4 C 0.2708(13) 0.4431(12) 0.5308(7) 0.054(5) Uani 0.5 1 d G . . A -1
H4 H 0.2864 0.4448 0.5973 0.065 Uiso 0.5 1 calc R . . A -1
C5 C 0.2282(13) 0.3554(10) 0.4903(9) 0.036(3) Uani 0.5 1 d DG . . A -1
N1 N 0.2050(12) 0.3529(7) 0.3909(10) 0.058(5) Uani 0.5 1 d G . . A -1
C1 C 0.2243(9) 0.4380(8) 0.3320(7) 0.066(4) Uani 0.5 1 d G . . A -1
C9 C 0.1904(14) 0.1380(9) 0.4064(12) 0.052(4) Uani 0.5 1 d . U . A -1
N2 N 0.2319(17) 0.1711(9) 0.4968(12) 0.064(4) Uani 0.5 1 d DG U . A -1
C7 C 0.2876(14) 0.0882(12) 0.5363(9) 0.058(4) Uani 0.5 1 d G U . A -1
H7 H 0.3225 0.0890 0.5951 0.070 Uiso 0.5 1 calc R . . A -1
C8 C 0.2804(10) 0.0038(9) 0.4704(11) 0.068(4) Uani 0.5 1 d G U . A -1
H8 H 0.3099 -0.0604 0.4783 0.082 Uiso 0.5 1 calc R . . A -1
N3 N 0.2204(7) 0.0346(8) 0.3901(7) 0.061(3) Uani 0.5 1 d G U . A -1

loop_
_atom_site_aniso_label
_atom_site_aniso_U_11
_atom_site_aniso_U_22
_atom_site_aniso_U_33
_atom_site_aniso_U_23
_atom_site_aniso_U_13
_atom_site_aniso_U_12
Ir1 0.0314(2) 0.1048(4) 0.0364(2) 0.000 -0.00188(12) 0.000
P1 0.090(2) 0.092(2) 0.0689(19) 0.000 -0.0047(16) 0.000
Cl1 0.0430(14) 0.112(4) 0.0531(15) -0.0043(16) 0.0107(12) 0.0028(15)
C11 0.035(3) 0.102(5) 0.057(4) -0.020(4) -0.007(3) 0.002(3)
C13 0.038(4) 0.083(6) 0.052(5) 0.000 0.006(4) 0.000
C12 0.033(3) 0.072(4) 0.070(4) -0.001(3) -0.006(3) -0.001(3)
C6 0.059(6) 0.071(9) 0.042(5) 0.011(7) -0.005(4) -0.022(7)
F1 0.180(15) 0.172(13) 0.44(3) 0.000 0.154(18) 0.000
C16 0.069(7) 0.171(14) 0.055(6) 0.000 0.018(6) 0.000
C10 0.081(11) 0.072(9) 0.091(10) -0.003(7) -0.011(9) 0.000(9)
C15 0.094(7) 0.078(6) 0.161(10) 0.023(6) -0.034(7) -0.013(5)
C14 0.060(5) 0.196(12) 0.089(6) -0.074(7) -0.016(5) 0.008(6)
F2 0.368(17) 0.341(15) 0.182(9) 0.131(10) 0.034(11) 0.206(14)
O1 0.087(7) 0.104(8) 0.063(6) 0.028(6) -0.012(5) -0.041(7)
F4 0.373(16) 0.151(7) 0.176(9) 0.061(7) -0.052(10) 0.019(10)
F3 0.148(12) 0.51(4) 0.209(18) 0.000 0.076(13) 0.000
C2 0.066(10) 0.089(12) 0.093(13) -0.005(10) -0.018(9) -0.020(9)
C3 0.089(14) 0.077(12) 0.105(16) -0.048(11) -0.006(12) -0.020(10)
C4 0.043(9) 0.057(11) 0.062(9) -0.030(8) -0.014(7) 0.024(8)
C5 0.024(6) 0.043(7) 0.042(8) -0.008(6) -0.009(6) 0.009(5)
N1 0.039(8) 0.086(10) 0.050(7) 0.025(7) -0.005(6) -0.007(7)
C1 0.048(8) 0.084(11) 0.065(9) -0.018(9) 0.000(7) -0.004(7)
C9 0.027(7) 0.068(8) 0.060(8) 0.006(6) 0.000(6) 0.006(6)
N2 0.065(10) 0.071(9) 0.056(9) 0.019(6) -0.010(7) -0.009(7)
C7 0.038(8) 0.064(10) 0.073(8) 0.031(6) -0.006(6) -0.028(7)
C8 0.051(9) 0.072(9) 0.082(10) 0.026(7) -0.010(8) -0.002(7)
N3 0.047(6) 0.060(6) 0.075(7) 0.011(5) -0.004(6) 0.007(5)

loop_
_atom_type_symbol
_atom_type_description
_atom_type_scat_dispersion_real
_atom_type_scat_dispersion_imag
_atom_type_scat_source
C C 0.0033 0.0016 'International Tables Vol C Tables 4.2.6.8 and 6.1.1.4'
H H 0.0000 0.0000 'International Tables Vol C Tables 4.2.6.8 and 6.1.1.4'
Cl Cl 0.1484 0.1585 'International Tables Vol C Tables 4.2.6.8 and 6.1.1.4'
F F 0.0171 0.0103 'International Tables Vol C Tables 4.2.6.8 and 6.1.1.4'
Ir Ir -1.4442 7.9887 'International Tables Vol C Tables 4.2.6.8 and 6.1.1.4'
N N 0.0061 0.0033 'International Tables Vol C Tables 4.2.6.8 and 6.1.1.4'
O O 0.0106 0.0060 'International Tables Vol C Tables 4.2.6.8 and 6.1.1.4'
P P 0.1023 0.0942 'International Tables Vol C Tables 4.2.6.8 and 6.1.1.4'

loop_
_geom_angle_atom_site_label_1
_geom_angle_atom_site_label_2
_geom_angle_atom_site_label_3
_geom_angle
_geom_angle_site_symmetry_1
_geom_angle_site_symmetry_3
Cl1 Ir1 Cl1 21.99(19) . 7_565
C11 Ir1 Cl1 97.9(2) . 7_565
C11 Ir1 Cl1 97.9(2) 7_565 .
C11 Ir1 Cl1 90.75(19) . .
C11 Ir1 Cl1 90.75(19) 7_565 7_565
C11 Ir1 C11 38.0(4) 7_565 .
C13 Ir1 Cl1 154.9(2) . 7_565
C13 Ir1 Cl1 154.9(2) . .
C13 Ir1 C11 64.3(3) . 7_565
C13 Ir1 C11 64.3(3) . .
C13 Ir1 C12 38.9(2) . 7_565
C13 Ir1 C12 38.9(2) . .
C12 Ir1 Cl1 118.5(2) . .
C12 Ir1 Cl1 132.73(19) . 7_565
C12 Ir1 Cl1 132.73(19) 7_565 .
C12 Ir1 Cl1 118.5(2) 7_565 7_565
C12 Ir1 C11 63.3(2) . 7_565
C12 Ir1 C11 37.5(2) 7_565 7_565
C12 Ir1 C11 37.5(2) . .
C12 Ir1 C11 63.3(2) 7_565 .
C12 Ir1 C12 63.9(4) . 7_565
N1 Ir1 Cl1 91.0(5) . .
N1 Ir1 Cl1 76.7(4) . 7_565
N1 Ir1 C11 120.3(4) . 7_565
N1 Ir1 C11 158.2(4) . .
N1 Ir1 C13 112.9(5) . .
N1 Ir1 C12 100.3(5) . 7_565
N1 Ir1 C12 150.2(5) . .
N1 Ir1 C9 84.6(3) . .
C9 Ir1 Cl1 99.3(6) . 7_565
C9 Ir1 Cl1 84.3(5) . .
C9 Ir1 C11 117.3(5) . .
C9 Ir1 C11 154.9(5) . 7_565
C9 Ir1 C13 104.5(6) . .
C9 Ir1 C12 142.0(6) . 7_565
C9 Ir1 C12 93.5(6) . .
F1 P1 F4 92.4(9) . 7_565
F1 P1 F4 92.4(9) . .
F2 P1 F1 87.2(9) 7_565 .
F2 P1 F1 87.2(9) . .
F2 P1 F2 95.5(13) 7_565 .
F2 P1 F4 174.9(8) 7_565 7_565
F2 P1 F4 174.9(8) . .
F2 P1 F4 89.6(8) . 7_565
F2 P1 F4 89.6(8) 7_565 .
F2 P1 F3 92.3(8) . .
F2 P1 F3 92.3(8) 7_565 .
F4 P1 F4 85.3(9) 7_565 .
F3 P1 F1 179.3(14) . .
F3 P1 F4 88.1(8) . 7_565
F3 P1 F4 88.1(8) . .
Cl1 Cl1 Ir1 79.00(9) 7_565 .
C11 C11 Ir1 71.0(2) 7_565 .
C11 C11 C14 125.4(6) 7_565 .
C12 C11 Ir1 71.1(4) . .
C12 C11 C11 108.4(4) . 7_565
C12 C11 C14 126.0(8) . .
C14 C11 Ir1 127.7(5) . .
C12 C13 Ir1 73.0(4) 7_565 .
C12 C13 Ir1 73.0(4) . .
C12 C13 C12 107.5(8) 7_565 .
C12 C13 C16 125.4(4) 7_565 .
C12 C13 C16 125.4(4) . .
C16 C13 Ir1 131.0(7) . .
C11 C12 Ir1 71.4(4) . .
C11 C12 C13 107.7(6) . .
C11 C12 C15 127.1(8) . .
C13 C12 Ir1 68.2(4) . .
C13 C12 C15 125.2(8) . .
C15 C12 Ir1 126.7(6) . .
H6A C6 H6B 107.9 . .
C5 C6 H6A 109.3 . .
C5 C6 H6B 109.3 . .
N2 C6 H6A 109.3 . .
N2 C6 H6B 109.3 . .
N2 C6 C5 111.8(9) . .
C13 C16 H16A 109.5 . .
C13 C16 H16B 109.5 . .
C13 C16 H16C 109.5 . .
H16A C16 H16B 109.5 . .
H16A C16 H16C 109.5 . .
H16B C16 H16C 109.5 . .
H10A C10 H10B 109.5 . .
H10A C10 H10C 109.5 . .
H10B C10 H10C 109.5 . .
N3 C10 H10A 109.5 . .
N3 C10 H10B 109.5 . .
N3 C10 H10C 109.5 . .
C12 C15 H15A 109.5 . .
C12 C15 H15B 109.5 . .
C12 C15 H15C 109.5 . .
H15A C15 H15B 109.5 . .
H15A C15 H15C 109.5 . .
H15B C15 H15C 109.5 . .
C11 C14 H14A 109.5 . .
C11 C14 H14B 109.5 . .
C11 C14 H14C 109.5 . .
H14A C14 H14B 109.5 . .
H14A C14 H14C 109.5 . .
H14B C14 H14C 109.5 . .
C1 O1 H1 109.5 . .
C3 C2 H2 120.0 . .
C3 C2 C1 120.0 . .
C1 C2 H2 120.0 . .
C2 C3 H3 120.0 . .
C4 C3 C2 120.0 . .
C4 C3 H3 120.0 . .
C3 C4 H4 120.0 . .
C3 C4 C5 120.0 . .
C5 C4 H4 120.0 . .
C4 C5 C6 122.8(10) . .
N1 C5 C6 117.2(10) . .
N1 C5 C4 120.0 . .
C5 N1 Ir1 124.9(7) . .
C1 N1 Ir1 113.0(7) . .
C1 N1 C5 120.0 . .
O1 C1 C2 118.8(9) . .
O1 C1 N1 121.1(9) . .
N1 C1 C2 120.0 . .
N2 C9 Ir1 116.1(9) . .
N2 C9 N3 108.0 . .
N3 C9 Ir1 135.8(9) . .
C9 N2 C6 124.9(14) . .
C9 N2 C7 108.0 . .
C7 N2 C6 126.0(13) . .
N2 C7 H7 126.0 . .
C8 C7 N2 108.0 . .
C8 C7 H7 126.0 . .
C7 C8 H8 126.0 . .
C7 C8 N3 108.0 . .
N3 C8 H8 126.0 . .
C10 N3 C9 127.6(11) . .
C10 N3 C8 124.1(11) . .
C8 N3 C9 108.0 . .

loop_
_geom_bond_atom_site_label_1
_geom_bond_atom_site_label_2
_geom_bond_distance
_geom_bond_site_symmetry_2
Ir1 Cl1 2.474(3) 7_565
Ir1 Cl1 2.474(3) .
Ir1 C11 2.208(6) 7_565
Ir1 C11 2.208(6) .
Ir1 C13 2.141(8) .
Ir1 C12 2.205(6) 7_565
Ir1 C12 2.205(6) .
Ir1 N1 2.050(10) .
Ir1 C9 2.116(10) .
P1 F1 1.518(14) .
P1 F2 1.471(9) .
P1 F2 1.471(9) 7_565
P1 F4 1.532(9) .
P1 F4 1.532(9) 7_565
P1 F3 1.505(15) .
Cl1 Cl1 0.944(8) 7_565
C11 C11 1.438(16) 7_565
C11 C12 1.419(9) .
C11 C14 1.505(10) .
C13 C12 1.447(9) 7_565
C13 C12 1.447(9) .
C13 C16 1.517(14) .
C12 C15 1.489(11) .
C6 H6A 0.9700 .
C6 H6B 0.9700 .
C6 C5 1.451(11) .
C6 N2 1.440(13) .
C16 H16A 0.9600 .
C16 H16B 0.9600 .
C16 H16C 0.9600 .
C10 H10A 0.9600 .
C10 H10B 0.9600 .
C10 H10C 0.9600 .
C10 N3 1.417(18) .
C15 H15A 0.9600 .
C15 H15B 0.9600 .
C15 H15C 0.9600 .
C14 H14A 0.9600 .
C14 H14B 0.9600 .
C14 H14C 0.9600 .
O1 H1 0.8200 .
O1 C1 1.306(13) .
C2 H2 0.9300 .
C2 C3 1.3900 .
C2 C1 1.3900 .
C3 H3 0.9300 .
C3 C4 1.3900 .
C4 H4 0.9300 .
C4 C5 1.3900 .
C5 N1 1.3900 .
N1 C1 1.3900 .
C9 N2 1.4200 .
C9 N3 1.4200 .
N2 C7 1.4200 .
C7 H7 0.9300 .
C7 C8 1.4200 .
C8 H8 0.9300 .
C8 N3 1.4200 .

loop_
_geom_torsion_atom_site_label_1
_geom_torsion_atom_site_label_2
_geom_torsion_atom_site_label_3
_geom_torsion_atom_site_label_4
_geom_torsion
_geom_torsion_site_symmetry_1
Ir1 C11 C12 C13 58.7(5) .
Ir1 C11 C12 C15 -122.4(8) .
Ir1 C13 C12 C11 -60.7(5) .
Ir1 C13 C12 C15 120.4(7) .
Ir1 N1 C1 O1 -17.1(13) .
Ir1 N1 C1 C2 164.3(11) .
Ir1 C9 N2 C6 14.8(14) .
Ir1 C9 N2 C7 -176.7(15) .
Ir1 C9 N3 C10 1(2) .
Ir1 C9 N3 C8 175.7(19) .
C11 C11 C12 Ir1 -61.55(18) 7_565
C11 C11 C12 C13 -2.8(6) 7_565
C11 C11 C12 C15 176.0(7) 7_565
C12 C13 C12 Ir1 65.3(6) 7_565
C12 C13 C12 C11 4.5(9) 7_565
C12 C13 C12 C15 -174.3(6) 7_565
C6 C5 N1 Ir1 17.1(12) .
C6 C5 N1 C1 179.4(15) .
C6 N2 C7 C8 168(2) .
C16 C13 C12 Ir1 -128.6(10) .
C16 C13 C12 C11 170.7(9) .
C16 C13 C12 C15 -8.2(13) .
C14 C11 C12 Ir1 123.4(7) .
C14 C11 C12 C13 -177.9(7) .
C14 C11 C12 C15 0.9(11) .
C2 C3 C4 C5 0.0 .
C3 C2 C1 O1 -178.7(13) .
C3 C2 C1 N1 0.0 .
C3 C4 C5 C6 -179.4(16) .
C3 C4 C5 N1 0.0 .
C4 C5 N1 Ir1 -162.3(12) .
C4 C5 N1 C1 0.0 .
C5 C6 N2 C9 -62.9(13) .
C5 C6 N2 C7 130.7(17) .
C5 N1 C1 O1 178.7(13) .
C5 N1 C1 C2 0.0 .
C1 C2 C3 C4 0.0 .
C9 N2 C7 C8 0.0 .
N2 C6 C5 C4 -137.2(16) .
N2 C6 C5 N1 43.3(12) .
N2 C9 N3 C10 -174.3(15) .
N2 C9 N3 C8 0.0 .
N2 C7 C8 N3 0.0 .
C7 C8 N3 C10 174.6(14) .
C7 C8 N3 C9 0.0 .
N3 C9 N2 C6 -168.5(19) .
N3 C9 N2 C7 0.0 .
